data_7131241
loop_
_publ_author_name
'Seo, Hyeonglim'
'Kohlbrand, Alysia J.'
'Stokes, Ryjul W.'
'Chung, Jeewon'
'Cohen, Seth M.'

_publ_section_title
;
 Masking thiol reactivity with thioamide, thiourea, and
 thiocarbamate-based MBPs.
;
_journal_issue 16
_journal_name_full 'Chemical communications (Cambridge, England)'
_journal_page_first 2283
_journal_page_last 2286
_journal_paper_doi 10.1039/d2cc06596g
_journal_volume 59
_journal_year 2023
_chemical_formula_moiety 'C38 H34 B N7 S Zn'
_chemical_formula_sum 'C38 H34 B N7 S Zn'
_chemical_formula_weight 696.96
_space_group_crystal_system triclinic
_space_group_IT_number 2
_space_group_name_Hall '-P 1'
_space_group_name_H-M_alt 'P -1'
_atom_sites_solution_hydrogens geom
_atom_sites_solution_primary dual
_audit_creation_date 2022-04-22
_audit_creation_method
;
Olex2 1.3-alpha
(compiled 2020.11.12 svn.r5f609507 for OlexSys, GUI svn.r6272)
;
_audit_update_record
;
2022-10-07 deposited with the CCDC.	2023-01-30 downloaded from the CCDC.
;
_cell_angle_alpha 103.5020(10)
_cell_angle_beta 112.5280(10)
_cell_angle_gamma 92.3260(10)
_cell_formula_units_Z 2
_cell_length_a 12.0736(3)
_cell_length_b 12.1394(4)
_cell_length_c 12.7540(4)
_cell_measurement_reflns_used 9932
_cell_measurement_temperature 100.0
_cell_measurement_theta_max 28.40
_cell_measurement_theta_min 2.19
_cell_volume 1661.25(9)
_computing_cell_refinement 'SAINT v8.34A (Bruker, 2013)'
_computing_data_collection 'APEX2 v2013.6-2 (Bruker, 2013)'
_computing_data_reduction 'SAINT v8.34A (Bruker, 2013)'
_computing_molecular_graphics 'Olex2 1.3-alpha (Dolomanov et al., 2009)'
_computing_publication_material 'Olex2 1.3-alpha (Dolomanov et al., 2009)'
_computing_structure_refinement 'XL  (Sheldrick, 2008)'
_computing_structure_solution 'SHELXT 2014/5 (Sheldrick, 2014)'
_diffrn_ambient_temperature 100
_diffrn_detector 'Bruker APEX2 area detector'
_diffrn_detector_area_resol_mean 7.9
_diffrn_detector_type 'CCD Area Detector'
_diffrn_measured_fraction_theta_full 0.994
_diffrn_measured_fraction_theta_max 0.992
_diffrn_measurement_device 'Kappa Four-Circle Diffractometer'
_diffrn_measurement_device_type 'Bruker APEX II Ultra'
_diffrn_measurement_method '\w and \f scans'
_diffrn_radiation_monochromator 'mirror optics'
_diffrn_radiation_probe x-ray
_diffrn_radiation_type MoK\a
_diffrn_radiation_wavelength 0.71073
_diffrn_reflns_av_R_equivalents 0.0370
_diffrn_reflns_av_unetI/netI 0.0409
_diffrn_reflns_Laue_measured_fraction_full 0.994
_diffrn_reflns_Laue_measured_fraction_max 0.992
_diffrn_reflns_limit_h_max 15
_diffrn_reflns_limit_h_min -15
_diffrn_reflns_limit_k_max 15
_diffrn_reflns_limit_k_min -15
_diffrn_reflns_limit_l_max 16
_diffrn_reflns_limit_l_min -15
_diffrn_reflns_number 24789
_diffrn_reflns_point_group_measured_fraction_full 0.994
_diffrn_reflns_point_group_measured_fraction_max 0.992
_diffrn_reflns_theta_full 25.242
_diffrn_reflns_theta_max 26.722
_diffrn_reflns_theta_min 2.497
_diffrn_source 'microfocus sealed X-ray tube'
_diffrn_source_current 50.0
_diffrn_source_power 2.5
_diffrn_source_type 'Incoatec I\ms'
_diffrn_source_voltage 50.0
_diffrn_standards_number 0
_exptl_absorpt_coefficient_mu 0.842
_exptl_absorpt_correction_T_max 0.7457
_exptl_absorpt_correction_T_min 0.7030
_exptl_absorpt_correction_type multi-scan
_exptl_absorpt_process_details
;
SADABS-2016/2 (Bruker,2016/2) was used for absorption correction.
wR2(int) was 0.0623 before and 0.0411 after correction.
The Ratio of minimum to maximum transmission is 0.9427.
The \l/2 correction factor is Not present.
;
_exptl_crystal_colour colourless
_exptl_crystal_colour_primary colourless
_exptl_crystal_density_diffrn 1.393
_exptl_crystal_description block
_exptl_crystal_F_000 724
_exptl_crystal_size_max 0.1
_exptl_crystal_size_mid 0.1
_exptl_crystal_size_min 0.1
_refine_diff_density_max 0.315
_refine_diff_density_min -0.278
_refine_diff_density_rms 0.053
_refine_ls_extinction_method none
_refine_ls_goodness_of_fit_ref 1.053
_refine_ls_hydrogen_treatment constr
_refine_ls_matrix_type full
_refine_ls_number_parameters 436
_refine_ls_number_reflns 6997
_refine_ls_number_restraints 0
_refine_ls_restrained_S_all 1.053
_refine_ls_R_factor_all 0.0297
_refine_ls_R_factor_gt 0.0276
_refine_ls_shift/su_max 0.001
_refine_ls_shift/su_mean 0.000
_refine_ls_structure_factor_coef Fsqd
_refine_ls_weighting_details 'w=1/[\s^2^(Fo^2^)+(0.0182P)^2^+0.9142P] where P=(Fo^2^+2Fc^2^)/3'
_refine_ls_weighting_scheme calc
_refine_ls_wR_factor_gt 0.0675
_refine_ls_wR_factor_ref 0.0688
_reflns_Friedel_coverage 0.000
_reflns_number_gt 6567
_reflns_number_total 6997
_reflns_threshold_expression 'I > 2\s(I)'
_cod_data_source_file d2cc06596g2.cif
_cod_data_source_block trip_CCDC1
_cod_depositor_comments 'Adding full bibliography for 7131239--7131245.cif.'
_cod_database_code 7131241
_shelx_shelxl_version_number 2018/3
_shelx_space_group_comment
;
The symmetry employed for this shelxl refinement is uniquely defined
by the following loop, which should always be used as a source of
symmetry information in preference to the above space-group names.
They are only intended as comments.
;
_shelx_estimated_absorpt_t_max 0.921
_shelx_estimated_absorpt_t_min 0.921
_olex2_refinement_description
;
1.a Ternary CH refined with riding coordinates:
 B019(H019)
1.b Aromatic/amide H refined with riding coordinates:
 N008(H008), C00D(H00D), C00E(H00E), C00G(H00G), C00H(H00H), C00P(H00P),
 C00Q(H00Q), C00S(H00S), C00T(H00T), C00U(H00U), C00V(H00V), C00Y(H00Y),
 C00Z(H00Z), C010(H010), C011(H011), C012(H012), C014(H014), C015(H015),
 C016(H016), C017(H017), C018(H018), C01A(H01D), C01B(H01E), C01C(H01F)
1.c Idealised Me refined as rotating group:
 C00I(H00A,H00B,H00C), C00X(H00F,H00I,H00J), C013(H01A,H01B,H01C)
;
_olex2_submission_special_instructions 'No special instructions were received'

loop_
_space_group_symop_operation_xyz
'x, y, z'
'-x, -y, -z'

loop_
_atom_site_label
_atom_site_type_symbol
_atom_site_fract_x
_atom_site_fract_y
_atom_site_fract_z
_atom_site_U_iso_or_equiv
_atom_site_adp_type
_atom_site_occupancy
_atom_site_site_symmetry_order
_atom_site_calc_flag
_atom_site_refinement_flags_posn
_atom_site_refinement_flags_adp
_atom_site_refinement_flags_occupancy
_atom_site_disorder_assembly
_atom_site_disorder_group
Zn1 Zn 0.70577(2) 0.65572(2) 0.38673(2) 0.01488(6) Uani 1 1 d . . . . .
S1 S 0.71481(3) 0.84247(3) 0.47176(3) 0.01856(8) Uani 1 1 d . . . . .
N1 N 0.77142(10) 0.43201(10) 0.36328(10) 0.0156(2) Uani 1 1 d . . . . .
N2 N 0.79240(10) 0.52959(10) 0.45372(10) 0.0155(2) Uani 1 1 d . . . . .
N3 N 0.55057(11) 0.44077(10) 0.25369(10) 0.0165(2) Uani 1 1 d . . . . .
N4 N 0.54401(10) 0.54794(10) 0.31472(10) 0.0164(2) Uani 1 1 d . . . . .
N5 N 0.70197(11) 0.50359(10) 0.17971(10) 0.0166(2) Uani 1 1 d . . . . .
N6 N 0.75778(11) 0.61282(10) 0.24597(10) 0.0163(2) Uani 1 1 d . . . . .
N7 N 0.49421(11) 0.90379(11) 0.35709(11) 0.0204(3) Uani 1 1 d . . . . .
H008 H 0.476354 0.908220 0.416927 0.024 Uiso 1 1 calc R U . . .
C1 C 0.83456(14) 0.23687(12) 0.33062(14) 0.0224(3) Uani 1 1 d . . . . .
H00F H 0.755378 0.193863 0.301625 0.034 Uiso 1 1 calc R U . . .
H00I H 0.893743 0.197383 0.376542 0.034 Uiso 1 1 calc R U . . .
H00J H 0.852276 0.244964 0.265342 0.034 Uiso 1 1 calc R U . . .
C2 C 0.83810(13) 0.35309(12) 0.40616(13) 0.0174(3) Uani 1 1 d . . . . .
C3 C 0.90308(13) 0.39930(12) 0.52539(13) 0.0188(3) Uani 1 1 d . . . . .
H00H H 0.956959 0.364537 0.577487 0.023 Uiso 1 1 calc R U . . .
C4 C 0.87198(12) 0.50907(12) 0.55273(12) 0.0160(3) Uani 1 1 d . . . . .
C5 C 0.91245(12) 0.59048(12) 0.67045(12) 0.0175(3) Uani 1 1 d . . . . .
C6 C 0.99589(15) 0.56234(15) 0.76823(14) 0.0289(4) Uani 1 1 d . . . . .
H014 H 1.027513 0.494014 0.757608 0.035 Uiso 1 1 calc R U . . .
C7 C 1.03233(16) 0.63456(17) 0.88078(15) 0.0361(4) Uani 1 1 d . . . . .
H01F H 1.087849 0.614200 0.944772 0.043 Uiso 1 1 calc R U . . .
C8 C 0.98666(15) 0.73683(15) 0.89862(14) 0.0290(4) Uani 1 1 d . . . . .
H015 H 1.011032 0.785105 0.974247 0.035 Uiso 1 1 calc R U . . .
C9 C 0.90438(15) 0.76647(13) 0.80279(14) 0.0261(3) Uani 1 1 d . . . . .
H00Q H 0.873698 0.835258 0.813957 0.031 Uiso 1 1 calc R U . . .
C10 C 0.86729(14) 0.69368(13) 0.68958(13) 0.0218(3) Uani 1 1 d . . . . .
H00T H 0.811578 0.714299 0.625891 0.026 Uiso 1 1 calc R U . . .
C11 C 0.42449(14) 0.24840(12) 0.14747(13) 0.0223(3) Uani 1 1 d . . . . .
H00A H 0.414392 0.244862 0.068282 0.033 Uiso 1 1 calc R U . . .
H00B H 0.352877 0.209556 0.146090 0.033 Uiso 1 1 calc R U . . .
H00C H 0.492939 0.212188 0.183719 0.033 Uiso 1 1 calc R U . . .
C12 C 0.44519(13) 0.37112(12) 0.21666(12) 0.0175(3) Uani 1 1 d . . . . .
C13 C 0.36769(13) 0.43420(13) 0.25334(12) 0.0189(3) Uani 1 1 d . . . . .
H00E H 0.288320 0.409038 0.239609 0.023 Uiso 1 1 calc R U . . .
C14 C 0.43276(13) 0.54348(12) 0.31529(12) 0.0166(3) Uani 1 1 d . . . . .
C15 C 0.39040(13) 0.64221(12) 0.37398(13) 0.0183(3) Uani 1 1 d . . . . .
C16 C 0.27955(14) 0.67396(13) 0.31020(14) 0.0224(3) Uani 1 1 d . . . . .
H00Y H 0.234189 0.632966 0.232294 0.027 Uiso 1 1 calc R U . . .
C17 C 0.23669(15) 0.76640(14) 0.36247(16) 0.0272(3) Uani 1 1 d . . . . .
H016 H 0.163351 0.787623 0.319278 0.033 Uiso 1 1 calc R U . . .
C18 C 0.30312(16) 0.82669(14) 0.47864(16) 0.0298(4) Uani 1 1 d . . . . .
H012 H 0.274800 0.888930 0.513388 0.036 Uiso 1 1 calc R U . . .
C19 C 0.41229(17) 0.79442(14) 0.54366(15) 0.0284(4) Uani 1 1 d . . . . .
H01E H 0.456386 0.834758 0.622031 0.034 Uiso 1 1 calc R U . . .
C20 C 0.45588(14) 0.70195(13) 0.49193(13) 0.0226(3) Uani 1 1 d . . . . .
H00U H 0.528462 0.680088 0.535925 0.027 Uiso 1 1 calc R U . . .
C21 C 0.63306(16) 0.37754(14) -0.02559(13) 0.0280(3) Uani 1 1 d . . . . .
H01A H 0.677040 0.316233 -0.004959 0.042 Uiso 1 1 calc R U . . .
H01B H 0.631545 0.385456 -0.099261 0.042 Uiso 1 1 calc R U . . .
H01C H 0.551603 0.360876 -0.032897 0.042 Uiso 1 1 calc R U . . .
C22 C 0.69373(13) 0.48658(13) 0.06834(12) 0.0197(3) Uani 1 1 d . . . . .
C23 C 0.74900(13) 0.58578(13) 0.06228(13) 0.0206(3) Uani 1 1 d . . . . .
H00G H 0.757940 0.598914 -0.003223 0.025 Uiso 1 1 calc R U . . .
C24 C 0.78870(12) 0.66228(12) 0.17458(12) 0.0170(3) Uani 1 1 d . . . . .
C25 C 0.86260(12) 0.77598(12) 0.21589(13) 0.0168(3) Uani 1 1 d . . . . .
C26 C 0.86882(13) 0.83166(13) 0.13305(13) 0.0217(3) Uani 1 1 d . . . . .
H00P H 0.822815 0.798429 0.053201 0.026 Uiso 1 1 calc R U . . .
C27 C 0.94261(14) 0.93552(14) 0.16864(14) 0.0244(3) Uani 1 1 d . . . . .
H018 H 0.944899 0.971908 0.112759 0.029 Uiso 1 1 calc R U . . .
C28 C 1.01316(13) 0.98546(13) 0.28744(14) 0.0216(3) Uani 1 1 d . . . . .
H00S H 1.063143 1.054854 0.311268 0.026 Uiso 1 1 calc R U . . .
C29 C 1.00851(13) 0.93106(13) 0.37031(13) 0.0191(3) Uani 1 1 d . . . . .
H00V H 1.056272 0.963830 0.449868 0.023 Uiso 1 1 calc R U . . .
C30 C 0.93282(12) 0.82769(12) 0.33525(12) 0.0170(3) Uani 1 1 d . . . . .
H00D H 0.929029 0.792869 0.391695 0.020 Uiso 1 1 calc R U . . .
C31 C 0.60158(13) 0.87490(12) 0.35075(13) 0.0181(3) Uani 1 1 d . . . . .
C32 C 0.59941(14) 0.88032(13) 0.24434(14) 0.0222(3) Uani 1 1 d . . . . .
H010 H 0.661399 0.866973 0.218775 0.027 Uiso 1 1 calc R U . . .
C33 C 0.48418(14) 0.91032(12) 0.17908(13) 0.0202(3) Uani 1 1 d . . . . .
C34 C 0.42630(16) 0.92272(14) 0.06449(14) 0.0270(3) Uani 1 1 d . . . . .
H00Z H 0.466349 0.913696 0.014273 0.032 Uiso 1 1 calc R U . . .
C35 C 0.30958(16) 0.94841(13) 0.02727(14) 0.0282(4) Uani 1 1 d . . . . .
H017 H 0.270580 0.955628 -0.048855 0.034 Uiso 1 1 calc R U . . .
C36 C 0.24909(14) 0.96375(13) 0.10262(14) 0.0262(3) Uani 1 1 d . . . . .
H01D H 0.170697 0.981833 0.075737 0.031 Uiso 1 1 calc R U . . .
C37 C 0.30296(14) 0.95268(14) 0.21602(15) 0.0248(3) Uani 1 1 d . . . . .
H011 H 0.262696 0.963659 0.266076 0.030 Uiso 1 1 calc R U . . .
C38 C 0.42038(13) 0.92434(12) 0.25248(13) 0.0187(3) Uani 1 1 d . . . . .
B1 B 0.66943(14) 0.41693(13) 0.23948(14) 0.0166(3) Uani 1 1 d . . . . .
H019 H 0.659076 0.338601 0.190809 0.020 Uiso 1 1 calc R U . . .

loop_
_atom_site_aniso_label
_atom_site_aniso_U_11
_atom_site_aniso_U_22
_atom_site_aniso_U_33
_atom_site_aniso_U_23
_atom_site_aniso_U_13
_atom_site_aniso_U_12
Zn1 0.01466(9) 0.01243(9) 0.01614(9) 0.00231(6) 0.00564(7) 0.00186(6)
S1 0.01734(17) 0.01418(16) 0.01922(17) 0.00117(13) 0.00414(14) 0.00166(13)
N1 0.0168(6) 0.0126(5) 0.0176(6) 0.0022(5) 0.0082(5) 0.0020(4)
N2 0.0164(6) 0.0132(5) 0.0161(5) 0.0014(5) 0.0072(5) 0.0012(4)
N3 0.0166(6) 0.0131(5) 0.0174(6) 0.0012(5) 0.0062(5) 0.0006(4)
N4 0.0167(6) 0.0139(5) 0.0170(6) 0.0016(5) 0.0067(5) 0.0023(5)
N5 0.0173(6) 0.0137(5) 0.0168(6) 0.0016(5) 0.0065(5) 0.0009(5)
N6 0.0169(6) 0.0134(5) 0.0179(6) 0.0028(5) 0.0071(5) 0.0012(4)
N7 0.0189(6) 0.0234(6) 0.0222(6) 0.0083(5) 0.0102(5) 0.0047(5)
C1 0.0273(8) 0.0159(7) 0.0259(8) 0.0054(6) 0.0126(6) 0.0064(6)
C2 0.0180(7) 0.0153(7) 0.0234(7) 0.0071(6) 0.0118(6) 0.0033(5)
C3 0.0193(7) 0.0179(7) 0.0218(7) 0.0082(6) 0.0091(6) 0.0053(6)
C4 0.0147(6) 0.0168(7) 0.0190(7) 0.0067(5) 0.0084(5) 0.0016(5)
C5 0.0150(6) 0.0194(7) 0.0192(7) 0.0041(6) 0.0089(6) -0.0010(5)
C6 0.0255(8) 0.0341(9) 0.0230(8) 0.0050(7) 0.0062(7) 0.0126(7)
C7 0.0299(9) 0.0487(11) 0.0207(8) 0.0039(8) 0.0032(7) 0.0117(8)
C8 0.0275(8) 0.0338(9) 0.0198(7) -0.0035(7) 0.0102(7) -0.0046(7)
C9 0.0357(9) 0.0168(7) 0.0280(8) 0.0018(6) 0.0183(7) -0.0020(6)
C10 0.0288(8) 0.0191(7) 0.0193(7) 0.0068(6) 0.0108(6) 0.0015(6)
C11 0.0210(7) 0.0172(7) 0.0235(7) 0.0003(6) 0.0070(6) -0.0018(6)
C12 0.0182(7) 0.0175(7) 0.0149(6) 0.0044(5) 0.0049(5) 0.0002(5)
C13 0.0165(6) 0.0210(7) 0.0189(7) 0.0055(6) 0.0071(6) 0.0002(5)
C14 0.0168(6) 0.0182(7) 0.0154(6) 0.0057(5) 0.0066(5) 0.0025(5)
C15 0.0199(7) 0.0171(7) 0.0221(7) 0.0059(6) 0.0128(6) 0.0015(5)
C16 0.0193(7) 0.0231(7) 0.0278(8) 0.0069(6) 0.0126(6) 0.0021(6)
C17 0.0238(8) 0.0245(8) 0.0429(9) 0.0127(7) 0.0213(7) 0.0060(6)
C18 0.0401(9) 0.0195(7) 0.0452(10) 0.0082(7) 0.0338(8) 0.0063(7)
C19 0.0430(10) 0.0207(7) 0.0256(8) 0.0026(6) 0.0212(7) -0.0028(7)
C20 0.0271(8) 0.0214(7) 0.0216(7) 0.0068(6) 0.0121(6) 0.0010(6)
C21 0.0382(9) 0.0237(8) 0.0175(7) 0.0015(6) 0.0095(7) -0.0029(7)
C22 0.0208(7) 0.0204(7) 0.0165(7) 0.0044(6) 0.0062(6) 0.0032(6)
C23 0.0234(7) 0.0211(7) 0.0169(7) 0.0062(6) 0.0073(6) 0.0027(6)
C24 0.0154(6) 0.0184(7) 0.0186(7) 0.0068(6) 0.0069(5) 0.0049(5)
C25 0.0138(6) 0.0175(7) 0.0211(7) 0.0066(6) 0.0081(6) 0.0052(5)
C26 0.0172(7) 0.0269(8) 0.0195(7) 0.0090(6) 0.0045(6) 0.0014(6)
C27 0.0209(7) 0.0270(8) 0.0285(8) 0.0156(7) 0.0090(6) 0.0023(6)
C28 0.0167(7) 0.0183(7) 0.0306(8) 0.0070(6) 0.0102(6) 0.0024(6)
C29 0.0149(6) 0.0201(7) 0.0215(7) 0.0024(6) 0.0081(6) 0.0042(5)
C30 0.0158(6) 0.0189(7) 0.0196(7) 0.0068(6) 0.0094(6) 0.0062(5)
C31 0.0163(6) 0.0119(6) 0.0234(7) 0.0026(5) 0.0066(6) 0.0008(5)
C32 0.0233(7) 0.0207(7) 0.0262(8) 0.0060(6) 0.0136(6) 0.0071(6)
C33 0.0245(7) 0.0135(6) 0.0238(7) 0.0037(6) 0.0114(6) 0.0050(6)
C34 0.0389(9) 0.0231(8) 0.0229(8) 0.0054(6) 0.0163(7) 0.0113(7)
C35 0.0378(9) 0.0195(7) 0.0212(7) 0.0047(6) 0.0053(7) 0.0096(7)
C36 0.0221(7) 0.0197(7) 0.0306(8) 0.0065(6) 0.0042(7) 0.0037(6)
C37 0.0198(7) 0.0266(8) 0.0311(8) 0.0113(7) 0.0115(7) 0.0050(6)
C38 0.0194(7) 0.0143(6) 0.0220(7) 0.0047(6) 0.0082(6) 0.0004(5)
B1 0.0176(7) 0.0139(7) 0.0173(7) 0.0023(6) 0.0073(6) 0.0011(6)

loop_
_atom_type_symbol
_atom_type_description
_atom_type_scat_dispersion_real
_atom_type_scat_dispersion_imag
_atom_type_scat_source
C C 0.0033 0.0016 'International Tables Vol C Tables 4.2.6.8 and 6.1.1.4'
H H 0.0000 0.0000 'International Tables Vol C Tables 4.2.6.8 and 6.1.1.4'
B B 0.0013 0.0007 'International Tables Vol C Tables 4.2.6.8 and 6.1.1.4'
N N 0.0061 0.0033 'International Tables Vol C Tables 4.2.6.8 and 6.1.1.4'
S S 0.1246 0.1234 'International Tables Vol C Tables 4.2.6.8 and 6.1.1.4'
Zn Zn 0.2839 1.4301 'International Tables Vol C Tables 4.2.6.8 and 6.1.1.4'

loop_
_geom_angle_atom_site_label_1
_geom_angle_atom_site_label_2
_geom_angle_atom_site_label_3
_geom_angle
_geom_angle_site_symmetry_1
_geom_angle_site_symmetry_3
_geom_angle_publ_flag
N2 Zn1 S1 131.31(3) . . ?
N2 Zn1 N4 89.32(5) . . ?
N2 Zn1 N6 90.57(5) . . ?
N4 Zn1 S1 120.12(3) . . ?
N4 Zn1 N6 99.22(5) . . ?
N6 Zn1 S1 118.22(3) . . ?
C31 S1 Zn1 97.86(5) . . ?
N2 N1 B1 121.08(11) . . ?
C2 N1 N2 109.69(11) . . ?
C2 N1 B1 128.49(12) . . ?
N1 N2 Zn1 109.89(8) . . ?
C4 N2 Zn1 143.13(10) . . ?
C4 N2 N1 106.59(11) . . ?
N4 N3 B1 119.16(11) . . ?
C12 N3 N4 110.20(11) . . ?
C12 N3 B1 130.63(12) . . ?
N3 N4 Zn1 112.75(8) . . ?
C14 N4 Zn1 140.56(10) . . ?
C14 N4 N3 106.36(11) . . ?
N6 N5 B1 119.83(11) . . ?
C22 N5 N6 110.50(11) . . ?
C22 N5 B1 129.39(12) . . ?
N5 N6 Zn1 107.98(8) . . ?
C24 N6 Zn1 140.27(10) . . ?
C24 N6 N5 106.21(11) . . ?
C31 N7 H008 125.3 . . ?
C38 N7 H008 125.3 . . ?
C38 N7 C31 109.31(12) . . ?
H00F C1 H00I 109.5 . . ?
H00F C1 H00J 109.5 . . ?
H00I C1 H00J 109.5 . . ?
C2 C1 H00F 109.5 . . ?
C2 C1 H00I 109.5 . . ?
C2 C1 H00J 109.5 . . ?
N1 C2 C1 122.97(13) . . ?
N1 C2 C3 107.89(12) . . ?
C3 C2 C1 129.13(13) . . ?
C2 C3 H00H 126.8 . . ?
C2 C3 C4 106.41(13) . . ?
C4 C3 H00H 126.8 . . ?
N2 C4 C3 109.41(12) . . ?
N2 C4 C5 123.34(13) . . ?
C3 C4 C5 127.19(13) . . ?
C6 C5 C4 119.43(13) . . ?
C10 C5 C4 122.61(13) . . ?
C10 C5 C6 117.91(14) . . ?
C5 C6 H014 119.5 . . ?
C7 C6 C5 121.08(16) . . ?
C7 C6 H014 119.5 . . ?
C6 C7 H01F 119.8 . . ?
C8 C7 C6 120.45(16) . . ?
C8 C7 H01F 119.8 . . ?
C7 C8 H015 120.3 . . ?
C9 C8 C7 119.32(15) . . ?
C9 C8 H015 120.3 . . ?
C8 C9 H00Q 119.9 . . ?
C8 C9 C10 120.29(15) . . ?
C10 C9 H00Q 119.9 . . ?
C5 C10 C9 120.96(15) . . ?
C5 C10 H00T 119.5 . . ?
C9 C10 H00T 119.5 . . ?
H00A C11 H00B 109.5 . . ?
H00A C11 H00C 109.5 . . ?
H00B C11 H00C 109.5 . . ?
C12 C11 H00A 109.5 . . ?
C12 C11 H00B 109.5 . . ?
C12 C11 H00C 109.5 . . ?
N3 C12 C11 122.76(13) . . ?
N3 C12 C13 107.64(12) . . ?
C13 C12 C11 129.60(13) . . ?
C12 C13 H00E 127.0 . . ?
C12 C13 C14 106.02(13) . . ?
C14 C13 H00E 127.0 . . ?
N4 C14 C13 109.76(13) . . ?
N4 C14 C15 123.12(12) . . ?
C13 C14 C15 127.12(13) . . ?
C16 C15 C14 118.80(13) . . ?
C20 C15 C14 121.86(14) . . ?
C20 C15 C16 119.31(14) . . ?
C15 C16 H00Y 119.8 . . ?
C17 C16 C15 120.45(15) . . ?
C17 C16 H00Y 119.8 . . ?
C16 C17 H016 120.0 . . ?
C18 C17 C16 119.96(16) . . ?
C18 C17 H016 120.0 . . ?
C17 C18 H012 120.0 . . ?
C17 C18 C19 120.08(15) . . ?
C19 C18 H012 120.0 . . ?
C18 C19 H01E 119.8 . . ?
C18 C19 C20 120.31(16) . . ?
C20 C19 H01E 119.8 . . ?
C15 C20 H00U 120.1 . . ?
C19 C20 C15 119.85(15) . . ?
C19 C20 H00U 120.1 . . ?
H01A C21 H01B 109.5 . . ?
H01A C21 H01C 109.5 . . ?
H01B C21 H01C 109.5 . . ?
C22 C21 H01A 109.5 . . ?
C22 C21 H01B 109.5 . . ?
C22 C21 H01C 109.5 . . ?
N5 C22 C21 122.88(13) . . ?
N5 C22 C23 107.45(13) . . ?
C23 C22 C21 129.66(14) . . ?
C22 C23 H00G 126.9 . . ?
C22 C23 C24 106.19(13) . . ?
C24 C23 H00G 126.9 . . ?
N6 C24 C23 109.59(12) . . ?
N6 C24 C25 123.28(12) . . ?
C23 C24 C25 126.92(13) . . ?
C26 C25 C24 119.43(13) . . ?
C30 C25 C24 122.09(13) . . ?
C30 C25 C26 118.37(13) . . ?
C25 C26 H00P 119.6 . . ?
C27 C26 C25 120.88(14) . . ?
C27 C26 H00P 119.6 . . ?
C26 C27 H018 119.9 . . ?
C26 C27 C28 120.25(14) . . ?
C28 C27 H018 119.9 . . ?
C27 C28 H00S 120.2 . . ?
C29 C28 C27 119.51(14) . . ?
C29 C28 H00S 120.2 . . ?
C28 C29 H00V 119.7 . . ?
C28 C29 C30 120.50(14) . . ?
C30 C29 H00V 119.7 . . ?
C25 C30 H00D 119.8 . . ?
C29 C30 C25 120.47(13) . . ?
C29 C30 H00D 119.8 . . ?
N7 C31 S1 119.97(11) . . ?
C32 C31 S1 131.07(12) . . ?
C32 C31 N7 108.93(13) . . ?
C31 C32 H010 126.2 . . ?
C31 C32 C33 107.57(13) . . ?
C33 C32 H010 126.2 . . ?
C34 C33 C32 134.56(15) . . ?
C34 C33 C38 118.65(14) . . ?
C38 C33 C32 106.74(13) . . ?
C33 C34 H00Z 120.3 . . ?
C35 C34 C33 119.35(15) . . ?
C35 C34 H00Z 120.3 . . ?
C34 C35 H017 119.6 . . ?
C34 C35 C36 120.81(15) . . ?
C36 C35 H017 119.6 . . ?
C35 C36 H01D 119.2 . . ?
C37 C36 C35 121.62(15) . . ?
C37 C36 H01D 119.2 . . ?
C36 C37 H011 121.3 . . ?
C36 C37 C38 117.33(15) . . ?
C38 C37 H011 121.3 . . ?
N7 C38 C33 107.41(13) . . ?
N7 C38 C37 130.37(14) . . ?
C37 C38 C33 122.21(14) . . ?
N1 B1 N5 109.83(11) . . ?
N1 B1 H019 109.8 . . ?
N3 B1 N1 108.61(11) . . ?
N3 B1 N5 108.98(11) . . ?
N3 B1 H019 109.8 . . ?
N5 B1 H019 109.8 . . ?

loop_
_geom_bond_atom_site_label_1
_geom_bond_atom_site_label_2
_geom_bond_distance
_geom_bond_site_symmetry_2
_geom_bond_publ_flag
Zn1 S1 2.2513(4) . ?
Zn1 N2 2.0554(12) . ?
Zn1 N4 2.0559(12) . ?
Zn1 N6 2.0839(12) . ?
S1 C31 1.7654(15) . ?
N1 C2 1.3547(18) . ?
N1 B1 1.5491(19) . ?
N2 N1 1.3826(16) . ?
N2 C4 1.3477(18) . ?
N3 C12 1.3499(18) . ?
N3 B1 1.544(2) . ?
N4 N3 1.3738(16) . ?
N4 C14 1.3449(18) . ?
N5 C22 1.3502(19) . ?
N5 B1 1.5533(19) . ?
N6 N5 1.3763(16) . ?
N6 C24 1.3514(18) . ?
N7 H008 0.8600 . ?
N7 C31 1.3834(19) . ?
N7 C38 1.3781(19) . ?
C1 H00F 0.9600 . ?
C1 H00I 0.9600 . ?
C1 H00J 0.9600 . ?
C2 C1 1.500(2) . ?
C3 C2 1.376(2) . ?
C3 H00H 0.9300 . ?
C3 C4 1.401(2) . ?
C5 C4 1.475(2) . ?
C5 C6 1.397(2) . ?
C5 C10 1.393(2) . ?
C6 H014 0.9300 . ?
C6 C7 1.386(2) . ?
C7 H01F 0.9300 . ?
C8 C7 1.385(3) . ?
C8 H015 0.9300 . ?
C9 C8 1.383(2) . ?
C9 H00Q 0.9300 . ?
C9 C10 1.394(2) . ?
C10 H00T 0.9300 . ?
C11 H00A 0.9600 . ?
C11 H00B 0.9600 . ?
C11 H00C 0.9600 . ?
C12 C11 1.499(2) . ?
C12 C13 1.381(2) . ?
C13 H00E 0.9300 . ?
C14 C13 1.397(2) . ?
C14 C15 1.477(2) . ?
C15 C16 1.398(2) . ?
C15 C20 1.395(2) . ?
C16 H00Y 0.9300 . ?
C16 C17 1.391(2) . ?
C17 H016 0.9300 . ?
C18 C17 1.382(3) . ?
C18 H012 0.9300 . ?
C18 C19 1.391(3) . ?
C19 H01E 0.9300 . ?
C20 C19 1.393(2) . ?
C20 H00U 0.9300 . ?
C21 H01A 0.9600 . ?
C21 H01B 0.9600 . ?
C21 H01C 0.9600 . ?
C22 C21 1.494(2) . ?
C23 C22 1.385(2) . ?
C23 H00G 0.9300 . ?
C23 C24 1.400(2) . ?
C24 C25 1.4761(19) . ?
C25 C26 1.403(2) . ?
C26 H00P 0.9300 . ?
C26 C27 1.386(2) . ?
C27 H018 0.9300 . ?
C28 C27 1.389(2) . ?
C28 H00S 0.9300 . ?
C28 C29 1.387(2) . ?
C29 H00V 0.9300 . ?
C30 C25 1.397(2) . ?
C30 C29 1.393(2) . ?
C30 H00D 0.9300 . ?
C31 C32 1.364(2) . ?
C32 H010 0.9300 . ?
C33 C32 1.434(2) . ?
C33 C34 1.405(2) . ?
C33 C38 1.410(2) . ?
C34 H00Z 0.9300 . ?
C34 C35 1.379(2) . ?
C35 H017 0.9300 . ?
C35 C36 1.399(3) . ?
C36 H01D 0.9300 . ?
C37 C36 1.382(2) . ?
C37 H011 0.9300 . ?
C38 C37 1.398(2) . ?
B1 H019 0.9800 . ?

loop_
_geom_torsion_atom_site_label_1
_geom_torsion_atom_site_label_2
_geom_torsion_atom_site_label_3
_geom_torsion_atom_site_label_4
_geom_torsion
_geom_torsion_site_symmetry_1
_geom_torsion_site_symmetry_2
_geom_torsion_site_symmetry_3
_geom_torsion_site_symmetry_4
_geom_torsion_publ_flag
Zn1 S1 C31 N7 113.13(11) . . . . ?
Zn1 S1 C31 C32 -68.79(14) . . . . ?
Zn1 N2 N1 C2 174.04(9) . . . . ?
Zn1 N2 N1 B1 -15.01(14) . . . . ?
Zn1 N2 C4 C3 -170.64(12) . . . . ?
Zn1 N2 C4 C5 12.1(2) . . . . ?
Zn1 N4 N3 C12 175.02(9) . . . . ?
Zn1 N4 N3 B1 -3.94(15) . . . . ?
Zn1 N4 C14 C13 -173.28(11) . . . . ?
Zn1 N4 C14 C15 6.8(2) . . . . ?
Zn1 N6 N5 C22 157.03(10) . . . . ?
Zn1 N6 N5 B1 -28.46(14) . . . . ?
Zn1 N6 C24 C23 -146.60(12) . . . . ?
Zn1 N6 C24 C25 38.3(2) . . . . ?
S1 C31 C32 C33 179.85(11) . . . . ?
N1 N2 C4 C3 0.82(15) . . . . ?
N1 N2 C4 C5 -176.45(12) . . . . ?
N2 N1 C2 C1 179.15(12) . . . . ?
N2 N1 C2 C3 0.02(15) . . . . ?
N2 N1 B1 N3 -50.83(16) . . . . ?
N2 N1 B1 N5 68.27(15) . . . . ?
N3 N4 C14 C13 -0.84(15) . . . . ?
N3 N4 C14 C15 179.25(12) . . . . ?
N3 C12 C13 C14 -0.97(16) . . . . ?
N4 N3 C12 C11 -179.99(12) . . . . ?
N4 N3 C12 C13 0.48(16) . . . . ?
N4 N3 B1 N1 62.84(15) . . . . ?
N4 N3 B1 N5 -56.79(15) . . . . ?
N4 C14 C13 C12 1.13(16) . . . . ?
N4 C14 C15 C16 128.97(15) . . . . ?
N4 C14 C15 C20 -53.2(2) . . . . ?
N5 N6 C24 C23 1.92(15) . . . . ?
N5 N6 C24 C25 -173.16(12) . . . . ?
N6 N5 C22 C21 -177.55(14) . . . . ?
N6 N5 C22 C23 1.96(16) . . . . ?
N6 N5 B1 N1 -38.37(17) . . . . ?
N6 N5 B1 N3 80.50(15) . . . . ?
N6 C24 C25 C26 -166.32(13) . . . . ?
N6 C24 C25 C30 17.5(2) . . . . ?
N7 C31 C32 C33 -1.90(17) . . . . ?
N7 C38 C37 C36 -177.38(15) . . . . ?
C2 N1 B1 N3 118.27(15) . . . . ?
C2 N1 B1 N5 -122.63(14) . . . . ?
C2 C3 C4 N2 -0.81(16) . . . . ?
C2 C3 C4 C5 176.32(13) . . . . ?
C4 N2 N1 C2 -0.53(14) . . . . ?
C4 N2 N1 B1 170.43(12) . . . . ?
C4 C3 C2 N1 0.47(16) . . . . ?
C4 C3 C2 C1 -178.59(14) . . . . ?
C4 C5 C6 C7 -177.40(16) . . . . ?
C4 C5 C10 C9 177.58(13) . . . . ?
C5 C6 C7 C8 -0.2(3) . . . . ?
C6 C5 C4 N2 -179.59(14) . . . . ?
C6 C5 C4 C3 3.6(2) . . . . ?
C6 C5 C10 C9 0.0(2) . . . . ?
C8 C9 C10 C5 -0.4(2) . . . . ?
C9 C8 C7 C6 -0.2(3) . . . . ?
C10 C5 C4 N2 2.9(2) . . . . ?
C10 C5 C4 C3 -173.85(14) . . . . ?
C10 C5 C6 C7 0.2(2) . . . . ?
C10 C9 C8 C7 0.4(2) . . . . ?
C11 C12 C13 C14 179.55(14) . . . . ?
C12 N3 B1 N1 -115.88(15) . . . . ?
C12 N3 B1 N5 124.50(15) . . . . ?
C13 C14 C15 C16 -50.9(2) . . . . ?
C13 C14 C15 C20 126.93(16) . . . . ?
C14 N4 N3 C12 0.22(15) . . . . ?
C14 N4 N3 B1 -178.74(12) . . . . ?
C14 C15 C16 C17 179.98(13) . . . . ?
C14 C15 C20 C19 -179.88(13) . . . . ?
C15 C14 C13 C12 -178.96(13) . . . . ?
C15 C16 C17 C18 -0.8(2) . . . . ?
C15 C20 C19 C18 0.7(2) . . . . ?
C16 C15 C20 C19 -2.0(2) . . . . ?
C17 C18 C19 C20 0.6(2) . . . . ?
C19 C18 C17 C16 -0.6(2) . . . . ?
C20 C15 C16 C17 2.1(2) . . . . ?
C22 N5 B1 N1 134.97(14) . . . . ?
C22 N5 B1 N3 -106.16(16) . . . . ?
C22 C23 C24 N6 -0.77(17) . . . . ?
C22 C23 C24 C25 174.09(14) . . . . ?
C23 C24 C25 C26 19.5(2) . . . . ?
C23 C24 C25 C30 -156.66(14) . . . . ?
C24 N6 N5 C22 -2.42(15) . . . . ?
C24 N6 N5 B1 172.09(12) . . . . ?
C24 C23 C22 N5 -0.73(16) . . . . ?
C24 C23 C22 C21 178.75(16) . . . . ?
C24 C25 C26 C27 -176.40(14) . . . . ?
C25 C26 C27 C28 0.9(2) . . . . ?
C25 C30 C29 C28 1.5(2) . . . . ?
C27 C28 C29 C30 -0.7(2) . . . . ?
C29 C28 C27 C26 -0.5(2) . . . . ?
C29 C30 C25 C24 175.11(13) . . . . ?
C29 C30 C25 C26 -1.1(2) . . . . ?
C30 C25 C26 C27 -0.1(2) . . . . ?
C31 N7 C38 C33 -1.25(16) . . . . ?
C31 N7 C38 C37 177.96(15) . . . . ?
C32 C33 C34 C35 177.06(16) . . . . ?
C32 C33 C38 N7 0.08(16) . . . . ?
C32 C33 C38 C37 -179.20(14) . . . . ?
C33 C34 C35 C36 0.9(2) . . . . ?
C33 C38 C37 C36 1.7(2) . . . . ?
C34 C33 C32 C31 -176.02(16) . . . . ?
C34 C33 C38 N7 177.76(13) . . . . ?
C34 C33 C38 C37 -1.5(2) . . . . ?
C34 C35 C36 C37 -0.7(2) . . . . ?
C38 N7 C31 S1 -179.53(10) . . . . ?
C38 N7 C31 C32 1.99(16) . . . . ?
C38 C33 C32 C31 1.12(16) . . . . ?
C38 C33 C34 C35 0.2(2) . . . . ?
C38 C37 C36 C35 -0.6(2) . . . . ?
B1 N1 C2 C1 9.1(2) . . . . ?
B1 N1 C2 C3 -170.07(13) . . . . ?
B1 N3 C12 C11 -1.2(2) . . . . ?
B1 N3 C12 C13 179.29(13) . . . . ?
B1 N5 C22 C21 8.6(2) . . . . ?
B1 N5 C22 C23 -171.87(13) . . . . ?
